data_2015591
loop_
_publ_author_name
'Yun He'

_publ_section_title
;Tetraaqua(7-hydroxy-5-oxidoflavone-6-sulfonato-\k^2^<i>O</i>^4^,<i>O</i>^5^)nickel(II)
 dimethylformamide solvate monohydrate
;
_journal_coeditor_code BG3016
_journal_issue 10
_journal_name_full 'Acta Crystallographica Section C'
_journal_page_first m469
_journal_page_last m471
_journal_paper_doi 10.1107/S0108270106034536
_journal_volume 62
_journal_year 2006
_chemical_formula_iupac '[Ni (C15 H8 O7 S) (H2 O)4], C3 H7 N O, H2 O'
_chemical_formula_moiety 'C15 H16 Ni O11 S, C3 H7 N O, H2 O'
_chemical_formula_sum 'C18 H25 N Ni O13 S'
_chemical_formula_weight 554.16
_chemical_name_systematic
;
Tetraaqua(5,7-dihydroxyflavone-6-sulfonate-\k^2^O^4^,O^5^)nickel(II)
dimethylformamide solvate monohydrate
;
_space_group_IT_number 14
_symmetry_cell_setting monoclinic
_symmetry_space_group_name_Hall '-P 2ybc'
_symmetry_space_group_name_H-M 'P 1 21/c 1'
_atom_sites_solution_hydrogens geom
_atom_sites_solution_primary direct
_atom_sites_solution_secondary difmap
_audit_creation_method SHELXL97
_cell_angle_alpha 90.00
_cell_angle_beta 93.214(5)
_cell_angle_gamma 90.00
_cell_formula_units_Z 4
_cell_length_a 7.876(2)
_cell_length_b 15.594(4)
_cell_length_c 19.136(5)
_cell_measurement_reflns_used 2739
_cell_measurement_temperature 298(2)
_cell_measurement_theta_max 25.32
_cell_measurement_theta_min 2.59
_cell_volume 2346.6(10)
_computing_cell_refinement 'SAINT-Plus (Bruker, 1999)'
_computing_data_collection 'SMART (Bruker, 1999)'
_computing_data_reduction SAINT-Plus
_computing_molecular_graphics 'SHELXTL (Sheldrick, 1997b)'
_computing_publication_material SHELXTL
_computing_structure_refinement 'SHELXL97 (Sheldrick, 1997a)'
_computing_structure_solution 'SHELXS97 (Sheldrick, 1997a)'
_diffrn_ambient_temperature 298(2)
_diffrn_measured_fraction_theta_full 0.998
_diffrn_measured_fraction_theta_max 0.998
_diffrn_measurement_device_type 'Bruker SMART CCD area-detector'
_diffrn_measurement_method '\f and \w'
_diffrn_radiation_monochromator graphite
_diffrn_radiation_source 'fine-focus sealed tube'
_diffrn_radiation_type MoK\a
_diffrn_radiation_wavelength 0.71073
_diffrn_reflns_av_R_equivalents 0.0299
_diffrn_reflns_av_sigmaI/netI 0.0384
_diffrn_reflns_limit_h_max 8
_diffrn_reflns_limit_h_min -9
_diffrn_reflns_limit_k_max 18
_diffrn_reflns_limit_k_min -17
_diffrn_reflns_limit_l_max 22
_diffrn_reflns_limit_l_min -14
_diffrn_reflns_number 11820
_diffrn_reflns_theta_full 25.10
_diffrn_reflns_theta_max 25.10
_diffrn_reflns_theta_min 1.69
_diffrn_standards_decay_% 0
_diffrn_standards_interval_count 100
_diffrn_standards_number 0
_exptl_absorpt_coefficient_mu 0.983
_exptl_absorpt_correction_T_max 0.8979
_exptl_absorpt_correction_T_min 0.7167
_exptl_absorpt_correction_type multi-scan
_exptl_absorpt_process_details '(SADABS; Bruker, 1999)'
_exptl_crystal_colour green
_exptl_crystal_density_diffrn 1.569
_exptl_crystal_density_method 'not measured'
_exptl_crystal_description block
_exptl_crystal_F_000 1152
_exptl_crystal_size_max 0.36
_exptl_crystal_size_mid 0.26
_exptl_crystal_size_min 0.11
_refine_diff_density_max 0.456
_refine_diff_density_min -0.314
_refine_ls_extinction_method none
_refine_ls_goodness_of_fit_ref 1.050
_refine_ls_hydrogen_treatment mixed
_refine_ls_matrix_type full
_refine_ls_number_parameters 342
_refine_ls_number_reflns 4182
_refine_ls_number_restraints 12
_refine_ls_restrained_S_all 1.053
_refine_ls_R_factor_all 0.0473
_refine_ls_R_factor_gt 0.0320
_refine_ls_shift/su_max 0.008
_refine_ls_shift/su_mean 0.000
_refine_ls_structure_factor_coef Fsqd
_refine_ls_weighting_details 'calc w=1/[\s^2^(Fo^2^)+(0.0437P)^2^+0.04P] where P=(Fo^2^+2Fc^2^)/3'
_refine_ls_weighting_scheme calc
_refine_ls_wR_factor_gt 0.0801
_refine_ls_wR_factor_ref 0.0838
_reflns_number_gt 3060
_reflns_number_total 4182
_reflns_threshold_expression I>2\s(I)
_cod_data_source_file bg3016.cif
_cod_data_source_block I
_cod_original_sg_symbol_H-M 'P 21/c'
_cod_database_code 2015591
_cod_database_fobs_code 2015591

loop_
_symmetry_equiv_pos_as_xyz
'x, y, z'
'-x, y+1/2, -z+1/2'
'-x, -y, -z'
'x, -y-1/2, z-1/2'

loop_
_atom_site_type_symbol
_atom_site_label
_atom_site_fract_x
_atom_site_fract_y
_atom_site_fract_z
_atom_site_U_iso_or_equiv
_atom_site_adp_type
_atom_site_calc_flag
_atom_site_refinement_flags
_atom_site_occupancy
Ni Ni1 0.84573(4) 0.890643(19) 0.435940(15) 0.03092(11) Uani d . 1
N N1 0.3867(3) 0.67843(16) 0.32050(13) 0.0560(7) Uani d . 1
O O1 0.8865(2) 0.76825(10) 0.41063(8) 0.0403(4) Uani d . 1
O O2 0.9178(2) 0.86428(10) 0.53568(8) 0.0340(4) Uani d . 1
O O3 0.7630(3) 0.92156(12) 0.33393(9) 0.0413(5) Uani d D 1
O O4 0.8046(2) 1.01786(11) 0.45829(9) 0.0349(4) Uani d D 1
O O5 0.5983(3) 0.86151(16) 0.45611(11) 0.0581(6) Uani d D 1
O O6 1.0977(2) 0.92063(11) 0.41185(10) 0.0369(4) Uani d D 1
O O7 0.7871(2) 0.56216(10) 0.53235(9) 0.0450(5) Uani d . 1
O O8 0.8826(3) 0.70036(12) 0.74466(10) 0.0554(6) Uani d . 1
O O9 0.9502(2) 0.85724(11) 0.76199(8) 0.0454(5) Uani d . 1
O O10 1.1106(2) 0.91237(11) 0.66806(9) 0.0414(4) Uani d . 1
O O11 0.8125(2) 0.94433(11) 0.67114(9) 0.0453(5) Uani d . 1
O O12 0.3116(3) 0.80491(14) 0.36600(12) 0.0658(6) Uani d . 1
S S1 0.94601(8) 0.88206(4) 0.68808(3) 0.03457(17) Uani d . 1
C C1 0.8910(3) 0.79212(15) 0.56606(12) 0.0301(6) Uani d . 1
C C2 0.8983(3) 0.78698(15) 0.64041(12) 0.0307(6) Uani d . 1
C C3 0.8705(3) 0.70958(16) 0.67445(13) 0.0385(6) Uani d . 1
C C4 0.8278(4) 0.63615(16) 0.63658(13) 0.0451(7) Uani d . 1
H H4 0.8024 0.5855 0.6594 0.054 Uiso calc R 1
C C5 0.8237(3) 0.63962(16) 0.56502(13) 0.0374(6) Uani d . 1
C C6 0.8563(3) 0.71392(15) 0.52708(12) 0.0319(6) Uani d . 1
C C7 0.8609(3) 0.70703(16) 0.45245(13) 0.0357(6) Uani d . 1
C C8 0.8342(3) 0.62331(16) 0.42304(13) 0.0420(7) Uani d . 1
H H8 0.8453 0.6158 0.3753 0.050 Uiso calc R 1
C C9 0.7938(3) 0.55530(16) 0.46181(14) 0.0391(6) Uani d . 1
C C10 0.7488(3) 0.46850(17) 0.43588(14) 0.0425(7) Uani d . 1
C C11 0.6896(5) 0.40693(19) 0.48015(18) 0.0727(11) Uani d . 1
H H11 0.6788 0.4198 0.5271 0.087 Uiso calc R 1
C C12 0.6460(5) 0.3261(2) 0.4552(2) 0.0887(13) Uani d . 1
H H12 0.6045 0.2854 0.4853 0.106 Uiso calc R 1
C C13 0.6635(5) 0.3060(2) 0.3871(2) 0.0760(11) Uani d . 1
H H13 0.6372 0.2510 0.3711 0.091 Uiso calc R 1
C C14 0.7201(4) 0.3665(2) 0.34159(19) 0.0721(10) Uani d . 1
H H14 0.7295 0.3532 0.2946 0.086 Uiso calc R 1
C C15 0.7628(4) 0.44741(19) 0.36640(16) 0.0585(8) Uani d . 1
H H15 0.8015 0.4883 0.3357 0.070 Uiso calc R 1
C C17 0.3538(5) 0.5866(2) 0.3149(2) 0.0934(14) Uani d . 1
H H17A 0.2432 0.5743 0.3310 0.140 Uiso calc R 1
H H17B 0.4383 0.5559 0.3430 0.140 Uiso calc R 1
H H17C 0.3583 0.5692 0.2669 0.140 Uiso calc R 1
C C18 0.5328(4) 0.7139(3) 0.28944(19) 0.0864(12) Uani d . 1
H H18A 0.5262 0.7753 0.2902 0.130 Uiso calc R 1
H H18B 0.5358 0.6944 0.2419 0.130 Uiso calc R 1
H H18C 0.6341 0.6955 0.3154 0.130 Uiso calc R 1
C C16 0.2868(4) 0.7282(2) 0.35455(17) 0.0595(9) Uani d . 1
H H16 0.1894 0.7038 0.3714 0.071 Uiso calc R 1
O O13 0.5144(3) 0.90243(18) 0.58480(13) 0.0838(8) Uani d D 1
H H4B 0.818(4) 1.035(2) 0.4990(10) 0.080 Uiso d D 1
H H6A 1.152(4) 0.8775(15) 0.4018(17) 0.080 Uiso d D 1
H H3A 0.796(4) 0.9713(14) 0.3214(16) 0.080 Uiso d D 1
H H6B 1.113(4) 0.9634(16) 0.3844(15) 0.080 Uiso d D 1
H H8A 0.914(4) 0.742(2) 0.7618(18) 0.080 Uiso d . 1
H H4A 0.858(4) 1.0477(19) 0.4324(15) 0.080 Uiso d D 1
H H3B 0.801(4) 0.8835(17) 0.3079(15) 0.080 Uiso d D 1
H H5B 0.527(3) 0.856(2) 0.4244(13) 0.080 Uiso d D 1
H H5A 0.568(4) 0.881(2) 0.4942(12) 0.080 Uiso d D 1
H H13B 0.602(3) 0.9242(19) 0.6089(16) 0.080 Uiso d D 1
H H13A 0.442(3) 0.9443(16) 0.5947(12) 0.080 Uiso d D 1

loop_
_atom_site_aniso_label
_atom_site_aniso_U_11
_atom_site_aniso_U_22
_atom_site_aniso_U_33
_atom_site_aniso_U_12
_atom_site_aniso_U_13
_atom_site_aniso_U_23
Ni1 0.0416(2) 0.02603(19) 0.02525(18) -0.00306(14) 0.00335(14) 0.00036(13)
N1 0.0523(15) 0.0539(17) 0.0604(17) 0.0109(13) -0.0090(13) -0.0176(13)
O1 0.0677(12) 0.0260(10) 0.0279(10) -0.0046(9) 0.0093(9) 0.0010(7)
O2 0.0509(10) 0.0252(9) 0.0262(9) -0.0059(8) 0.0033(8) 0.0026(7)
O3 0.0592(12) 0.0328(11) 0.0317(11) -0.0014(9) 0.0004(9) -0.0011(8)
O4 0.0427(10) 0.0292(10) 0.0331(10) -0.0021(8) 0.0057(9) 0.0001(8)
O5 0.0477(13) 0.0813(16) 0.0457(13) -0.0174(11) 0.0055(10) -0.0052(12)
O6 0.0448(11) 0.0278(10) 0.0387(11) 0.0014(8) 0.0083(9) 0.0009(8)
O7 0.0739(13) 0.0264(10) 0.0347(11) -0.0096(9) 0.0024(10) -0.0002(8)
O8 0.1061(17) 0.0341(11) 0.0265(11) -0.0152(12) 0.0063(11) 0.0042(8)
O9 0.0736(13) 0.0369(11) 0.0264(10) -0.0108(9) 0.0082(9) 0.0005(8)
O10 0.0504(11) 0.0404(11) 0.0336(10) -0.0132(8) 0.0048(9) 0.0011(8)
O11 0.0594(12) 0.0339(11) 0.0432(11) 0.0078(9) 0.0075(9) -0.0024(8)
O12 0.0568(13) 0.0533(15) 0.0883(17) 0.0020(11) 0.0114(12) -0.0212(12)
S1 0.0505(4) 0.0281(4) 0.0255(3) -0.0038(3) 0.0060(3) -0.0005(3)
C1 0.0348(13) 0.0250(13) 0.0303(14) -0.0007(11) 0.0019(11) 0.0024(10)
C2 0.0420(15) 0.0236(13) 0.0272(14) -0.0013(11) 0.0069(11) 0.0000(10)
C3 0.0561(17) 0.0321(15) 0.0278(15) -0.0021(13) 0.0071(13) 0.0024(11)
C4 0.075(2) 0.0268(15) 0.0341(16) -0.0070(13) 0.0047(15) 0.0064(11)
C5 0.0514(16) 0.0250(14) 0.0355(15) -0.0032(12) 0.0009(13) -0.0020(11)
C6 0.0424(14) 0.0245(13) 0.0290(14) -0.0023(11) 0.0036(12) 0.0015(10)
C7 0.0455(15) 0.0294(15) 0.0325(15) -0.0015(12) 0.0048(12) -0.0022(11)
C8 0.0646(19) 0.0309(16) 0.0310(15) -0.0041(13) 0.0074(14) -0.0046(11)
C9 0.0487(16) 0.0325(15) 0.0360(15) 0.0009(12) 0.0003(13) -0.0035(12)
C10 0.0514(17) 0.0304(15) 0.0451(17) -0.0020(13) -0.0030(14) -0.0038(12)
C11 0.125(3) 0.0394(19) 0.053(2) -0.0240(19) -0.001(2) -0.0005(15)
C12 0.149(4) 0.039(2) 0.075(3) -0.032(2) -0.020(3) 0.0056(18)
C13 0.101(3) 0.038(2) 0.086(3) -0.0097(19) -0.016(2) -0.0207(19)
C14 0.095(3) 0.053(2) 0.068(2) -0.0133(19) 0.006(2) -0.0289(18)
C15 0.075(2) 0.0447(19) 0.056(2) -0.0066(16) 0.0093(17) -0.0131(15)
C17 0.104(3) 0.056(2) 0.115(3) 0.014(2) -0.041(3) -0.027(2)
C18 0.070(2) 0.108(3) 0.083(3) 0.026(2) 0.018(2) 0.004(2)
C16 0.0463(18) 0.058(2) 0.074(2) 0.0032(16) -0.0012(17) -0.0095(18)
O13 0.0574(15) 0.118(2) 0.0754(18) 0.0264(15) -0.0005(13) -0.0253(15)

loop_
_atom_type_symbol
_atom_type_description
_atom_type_scat_dispersion_real
_atom_type_scat_dispersion_imag
_atom_type_scat_source
C C 0.0033 0.0016 'International Tables Vol C Tables 4.2.6.8 and 6.1.1.4'
H H 0.0000 0.0000 'International Tables Vol C Tables 4.2.6.8 and 6.1.1.4'
N N 0.0061 0.0033 'International Tables Vol C Tables 4.2.6.8 and 6.1.1.4'
O O 0.0106 0.0060 'International Tables Vol C Tables 4.2.6.8 and 6.1.1.4'
S S 0.1246 0.1234 'International Tables Vol C Tables 4.2.6.8 and 6.1.1.4'
Ni Ni 0.3393 1.1124 'International Tables Vol C Tables 4.2.6.8 and 6.1.1.4'

loop_
_geom_angle_atom_site_label_1
_geom_angle_atom_site_label_2
_geom_angle_atom_site_label_3
_geom_angle
O1 Ni1 O2 89.67(7)
O1 Ni1 O4 177.94(7)
O2 Ni1 O4 92.25(7)
O1 Ni1 O5 90.07(9)
O2 Ni1 O5 89.81(8)
O4 Ni1 O5 90.69(9)
O1 Ni1 O3 92.29(7)
O2 Ni1 O3 177.53(7)
O4 Ni1 O3 85.81(7)
O5 Ni1 O3 88.68(8)
O1 Ni1 O6 89.60(7)
O2 Ni1 O6 91.95(7)
O4 Ni1 O6 89.58(7)
O5 Ni1 O6 178.21(8)
O3 Ni1 O6 89.58(8)
C16 N1 C18 119.9(3)
C16 N1 C17 120.7(3)
C18 N1 C17 119.4(3)
C7 O1 Ni1 122.15(16)
C1 O2 Ni1 124.34(15)
Ni1 O3 H3A 113(2)
Ni1 O3 H3B 107(2)
H3A O3 H3B 110(3)
Ni1 O4 H4B 120(2)
Ni1 O4 H4A 109(2)
H4B O4 H4A 110(3)
Ni1 O5 H5B 120(2)
Ni1 O5 H5A 114(2)
H5B O5 H5A 119(4)
Ni1 O6 H6A 112(2)
Ni1 O6 H6B 118(2)
H6A O6 H6B 114(3)
C9 O7 C5 119.95(19)
C3 O8 H8A 110(3)
O10 S1 O11 111.65(11)
O10 S1 O9 111.63(11)
O11 S1 O9 111.63(11)
O10 S1 C2 107.68(11)
O11 S1 C2 108.33(11)
O9 S1 C2 105.60(11)
O2 C1 C2 120.1(2)
O2 C1 C6 122.3(2)
C2 C1 C6 117.6(2)
C3 C2 C1 121.1(2)
C3 C2 S1 121.24(18)
C1 C2 S1 117.62(17)
O8 C3 C4 115.7(2)
O8 C3 C2 123.6(2)
C4 C3 C2 120.7(2)
C5 C4 C3 118.8(2)
C5 C4 H4 120.6
C3 C4 H4 120.6
C4 C5 O7 114.2(2)
C4 C5 C6 123.9(2)
O7 C5 C6 121.9(2)
C5 C6 C7 118.1(2)
C5 C6 C1 117.7(2)
C7 C6 C1 124.2(2)
O1 C7 C8 117.6(2)
O1 C7 C6 125.8(2)
C8 C7 C6 116.6(2)
C9 C8 C7 122.5(2)
C9 C8 H8 118.8
C7 C8 H8 118.8
C8 C9 O7 120.7(2)
C8 C9 C10 126.7(2)
O7 C9 C10 112.6(2)
C11 C10 C15 118.3(3)
C11 C10 C9 121.0(3)
C15 C10 C9 120.7(3)
C10 C11 C12 120.5(3)
C10 C11 H11 119.7
C12 C11 H11 119.7
C13 C12 C11 120.4(3)
C13 C12 H12 119.8
C11 C12 H12 119.8
C12 C13 C14 120.2(3)
C12 C13 H13 119.9
C14 C13 H13 119.9
C13 C14 C15 119.4(3)
C13 C14 H14 120.3
C15 C14 H14 120.3
C10 C15 C14 121.2(3)
C10 C15 H15 119.4
C14 C15 H15 119.4
N1 C17 H17A 109.5
N1 C17 H17B 109.5
H17A C17 H17B 109.5
N1 C17 H17C 109.5
H17A C17 H17C 109.5
H17B C17 H17C 109.5
N1 C18 H18A 109.5
N1 C18 H18B 109.5
H18A C18 H18B 109.5
N1 C18 H18C 109.5
H18A C18 H18C 109.5
H18B C18 H18C 109.5
O12 C16 N1 124.9(3)
O12 C16 H16 117.5
N1 C16 H16 117.5
H13B O13 H13A 95.6(19)

loop_
_geom_bond_atom_site_label_1
_geom_bond_atom_site_label_2
_geom_bond_distance
_geom_bond_publ_flag
Ni1 O1 1.9995(17) yes
Ni1 O2 2.0031(16) yes
Ni1 O4 2.0588(19) yes
Ni1 O5 2.059(2) yes
Ni1 O3 2.0796(19) yes
Ni1 O6 2.1149(19) yes
N1 C16 1.306(4) ?
N1 C18 1.435(4) ?
N1 C17 1.458(4) ?
O1 C7 1.269(3) ?
O2 C1 1.289(3) ?
O3 H3A 0.856(18) ?
O3 H3B 0.842(18) ?
O4 H4B 0.826(17) ?
O4 H4A 0.815(18) ?
O5 H5B 0.806(17) ?
O5 H5A 0.834(18) ?
O6 H6A 0.824(17) ?
O6 H6B 0.862(18) ?
O7 C9 1.358(3) ?
O7 C5 1.383(3) ?
O8 C3 1.349(3) ?
O8 H8A 0.77(3) ?
O9 S1 1.4649(17) ?
O10 S1 1.4516(18) ?
O11 S1 1.4541(18) ?
O12 C16 1.230(4) ?
S1 C2 1.770(2) ?
C1 C2 1.423(3) ?
C1 C6 1.448(3) ?
C2 C3 1.395(3) ?
C3 C4 1.386(3) ?
C4 C5 1.369(3) ?
C4 H4 0.9300 ?
C5 C6 1.399(3) ?
C6 C7 1.435(3) ?
C7 C8 1.433(3) ?
C8 C9 1.343(3) ?
C8 H8 0.9300 ?
C9 C10 1.478(3) ?
C10 C11 1.379(4) ?
C10 C15 1.380(4) ?
C11 C12 1.384(4) ?
C11 H11 0.9300 ?
C12 C13 1.355(5) ?
C12 H12 0.9300 ?
C13 C14 1.376(5) ?
C13 H13 0.9300 ?
C14 C15 1.383(4) ?
C14 H14 0.9300 ?
C15 H15 0.9300 ?
C17 H17A 0.9600 ?
C17 H17B 0.9600 ?
C17 H17C 0.9600 ?
C18 H18A 0.9600 ?
C18 H18B 0.9600 ?
C18 H18C 0.9600 ?
C16 H16 0.9300 ?
O13 H13B 0.877(17) ?
O13 H13A 0.892(15) ?

loop_
_geom_hbond_atom_site_label_D
_geom_hbond_atom_site_label_H
_geom_hbond_atom_site_label_A
_geom_hbond_site_symmetry_A
_geom_hbond_distance_DH
_geom_hbond_distance_HA
_geom_hbond_distance_DA
_geom_hbond_angle_DHA
O8 H8A O9 . 0.77(3) 1.81(3) 2.522(2) 153(4)
O5 H5B O12 . 0.806(17) 2.14(2) 2.900(3) 159(3)
O5 H5A O13 . 0.834(18) 1.839(19) 2.663(3) 169(3)
O13 H13B O11 . 0.877(17) 2.011(18) 2.870(3) 166(3)
O3 H3A O10 3_776 0.856(18) 1.96(2) 2.775(3) 158(3)
O4 H4A O10 3_776 0.815(18) 2.05(2) 2.767(2) 147(3)
O4 H4A O2 3_776 0.815(18) 2.29(3) 2.854(2) 127(3)
O4 H4B O6 3_776 0.826(17) 1.923(19) 2.734(3) 167(3)
O6 H6B O11 3_776 0.862(18) 1.902(19) 2.754(3) 170(3)
O3 H3B O8 4_575 0.842(18) 1.916(18) 2.757(3) 177(3)
C8 H8 O9 4_575 0.93 2.40 3.277(3) 157.1
O6 H6A O12 1_655 0.824(17) 1.85(2) 2.652(3) 163(3)
O13 H13A O4 3_676 0.892(15) 2.22(2) 2.882(3) 130(2)

loop_
_geom_torsion_atom_site_label_1
_geom_torsion_atom_site_label_2
_geom_torsion_atom_site_label_3
_geom_torsion_atom_site_label_4
_geom_torsion
O2 Ni1 O1 C7 33.53(19)
O5 Ni1 O1 C7 -56.3(2)
O3 Ni1 O1 C7 -144.96(19)
O6 Ni1 O1 C7 125.48(19)
O1 Ni1 O2 C1 -33.55(18)
O4 Ni1 O2 C1 147.21(18)
O5 Ni1 O2 C1 56.52(19)
O6 Ni1 O2 C1 -123.13(18)
Ni1 O2 C1 C2 -160.82(17)
Ni1 O2 C1 C6 20.4(3)
O2 C1 C2 C3 -179.7(2)
C6 C1 C2 C3 -0.9(4)
O2 C1 C2 S1 -0.4(3)
C6 C1 C2 S1 178.46(17)
O10 S1 C2 C3 120.5(2)
O11 S1 C2 C3 -118.6(2)
O9 S1 C2 C3 1.1(2)
O10 S1 C2 C1 -58.9(2)
O11 S1 C2 C1 62.0(2)
O9 S1 C2 C1 -178.25(18)
C1 C2 C3 O8 177.2(2)
S1 C2 C3 O8 -2.1(4)
C1 C2 C3 C4 -2.8(4)
S1 C2 C3 C4 177.9(2)
O8 C3 C4 C5 -176.0(2)
C2 C3 C4 C5 4.0(4)
C3 C4 C5 O7 177.3(2)
C3 C4 C5 C6 -1.6(4)
C9 O7 C5 C4 -174.3(2)
C9 O7 C5 C6 4.7(4)
C4 C5 C6 C7 175.2(3)
O7 C5 C6 C7 -3.7(4)
C4 C5 C6 C1 -2.0(4)
O7 C5 C6 C1 179.1(2)
O2 C1 C6 C5 -178.0(2)
C2 C1 C6 C5 3.2(3)
O2 C1 C6 C7 5.0(4)
C2 C1 C6 C7 -173.8(2)
Ni1 O1 C7 C8 158.20(18)
Ni1 O1 C7 C6 -21.8(3)
C5 C6 C7 O1 179.0(2)
C1 C6 C7 O1 -4.0(4)
C5 C6 C7 C8 -1.0(4)
C1 C6 C7 C8 176.0(2)
O1 C7 C8 C9 -175.0(2)
C6 C7 C8 C9 5.0(4)
C7 C8 C9 O7 -4.2(4)
C7 C8 C9 C10 174.1(2)
C5 O7 C9 C8 -0.7(4)
C5 O7 C9 C10 -179.3(2)
C8 C9 C10 C11 -171.9(3)
O7 C9 C10 C11 6.6(4)
C8 C9 C10 C15 7.1(5)
O7 C9 C10 C15 -174.4(3)
C15 C10 C11 C12 0.2(5)
C9 C10 C11 C12 179.3(3)
C10 C11 C12 C13 1.0(6)
C11 C12 C13 C14 -1.9(6)
C12 C13 C14 C15 1.6(6)
C11 C10 C15 C14 -0.6(5)
C9 C10 C15 C14 -179.6(3)
C13 C14 C15 C10 -0.3(5)
C18 N1 C16 O12 -4.0(5)
C17 N1 C16 O12 174.7(3)
